data_4121687
loop_
_publ_author_name
'Zheng, Bo'
'Tang, Fengzhi'
'Luo, Jia'
'Schultz, Jason W.'
'Rath, Nigam P.'
'Mirica, Liviu M.'

_publ_section_title
;
 Organometallic Nickel(III) Complexes Relevant to Cross-Coupling and
 Carbon-Heteroatom Bond Formation Reactions.
;
_journal_issue 17
_journal_name_full 'Journal of the American Chemical Society'
_journal_page_first 6499
_journal_page_last 6504
_journal_paper_doi 10.1021/ja5024749
_journal_volume 136
_journal_year 2014
_chemical_formula_moiety 'C29 H39 F N4 Ni, C4 H10 O'
_chemical_formula_sum 'C33 H49 F N4 Ni O'
_chemical_formula_weight 595.47
_chemical_name_systematic
; 
 ? 
;
_space_group_crystal_system monoclinic
_space_group_IT_number 14
_space_group_name_Hall '-P 2ybc'
_space_group_name_H-M_alt 'P 1 21/c 1'
_symmetry_space_group_name_Hall '-P 2ybc'
_symmetry_space_group_name_H-M 'P 1 21/c 1'
_atom_sites_solution_hydrogens geom
_atom_sites_solution_primary direct
_atom_sites_solution_secondary difmap
_audit_creation_method SHELXL-2013
_cell_angle_alpha 90
_cell_angle_beta 100.395(2)
_cell_angle_gamma 90
_cell_formula_units_Z 4
_cell_length_a 12.5440(5)
_cell_length_b 19.6426(7)
_cell_length_c 13.4083(5)
_cell_measurement_reflns_used 9587
_cell_measurement_temperature 200(2)
_cell_measurement_theta_max 25.16
_cell_measurement_theta_min 2.29
_cell_volume 3249.5(2)
_computing_cell_refinement 'Bruker SAINT'
_computing_data_collection 'Bruker APEX2'
_computing_data_reduction 'Bruker SAINT'
_computing_molecular_graphics 'Bruker SHELXTL'
_computing_publication_material 'Bruker SHELXTL'
_computing_structure_refinement 'SHELXL-2013 (Sheldrick, 2013)'
_computing_structure_solution 'SHELXS-97 (Sheldrick, 2008)'
_diffrn_ambient_temperature 200(2)
_diffrn_measured_fraction_theta_full 0.999
_diffrn_measured_fraction_theta_max 0.994
_diffrn_measurement_device_type 'Bruker APEX-II CCD'
_diffrn_measurement_method '\f and \w scans'
_diffrn_radiation_type MoK\a
_diffrn_radiation_wavelength 0.71073
_diffrn_reflns_av_R_equivalents 0.0878
_diffrn_reflns_av_unetI/netI 0.0533
_diffrn_reflns_Laue_measured_fraction_full 0.999
_diffrn_reflns_Laue_measured_fraction_max 0.994
_diffrn_reflns_limit_h_max 15
_diffrn_reflns_limit_h_min -15
_diffrn_reflns_limit_k_max 23
_diffrn_reflns_limit_k_min -23
_diffrn_reflns_limit_l_max 16
_diffrn_reflns_limit_l_min -16
_diffrn_reflns_number 53075
_diffrn_reflns_point_group_measured_fraction_full 0.999
_diffrn_reflns_point_group_measured_fraction_max 0.994
_diffrn_reflns_theta_full 25.000
_diffrn_reflns_theta_max 25.406
_diffrn_reflns_theta_min 1.650
_exptl_absorpt_coefficient_mu 0.633
_exptl_absorpt_correction_T_max 0.7452
_exptl_absorpt_correction_T_min 0.6801
_exptl_absorpt_correction_type multi-scan
_exptl_absorpt_process_details 'sadabs v2012/1'
_exptl_crystal_colour yellow
_exptl_crystal_density_diffrn 1.217
_exptl_crystal_density_method 'not measured'
_exptl_crystal_description block
_exptl_crystal_F_000 1280
_exptl_crystal_size_max 0.234
_exptl_crystal_size_mid 0.148
_exptl_crystal_size_min 0.139
_refine_diff_density_max 0.911
_refine_diff_density_min -0.865
_refine_diff_density_rms 0.113
_refine_ls_extinction_method none
_refine_ls_goodness_of_fit_ref 1.102
_refine_ls_hydrogen_treatment constr
_refine_ls_matrix_type full
_refine_ls_number_parameters 358
_refine_ls_number_reflns 5940
_refine_ls_number_restraints 14
_refine_ls_restrained_S_all 1.103
_refine_ls_R_factor_all 0.1107
_refine_ls_R_factor_gt 0.0850
_refine_ls_shift/su_max 0.000
_refine_ls_shift/su_mean 0.000
_refine_ls_structure_factor_coef Fsqd
_refine_ls_weighting_details 'w=1/[\s^2^(Fo^2^)+(0.0934P)^2^+20.6828P] where P=(Fo^2^+2Fc^2^)/3'
_refine_ls_weighting_scheme calc
_refine_ls_wR_factor_gt 0.2411
_refine_ls_wR_factor_ref 0.2575
_reflns_Friedel_coverage 0.000
_reflns_number_gt 4383
_reflns_number_total 5940
_reflns_threshold_expression 'I > 2\s(I)'
_cod_data_source_file ja5024749_si_002.cif
_cod_data_source_block l10513
_cod_depositor_comments 'Adding full bibliography for 4121684--4121687.cif.'
_cod_database_code 4121687
_shelx_space_group_comment
; 
The symmetry employed for this shelxl refinement is uniquely defined 
by the following loop, which should always be used as a source of 
symmetry information in preference to the above space-group names. 
They are only intended as comments. 
;
_shelx_estimated_absorpt_t_min 0.866
_shelx_estimated_absorpt_t_max 0.917
_shelxl_version_number 2013-3

loop_
_space_group_symop_operation_xyz
'x, y, z'
'-x, y+1/2, -z+1/2'
'-x, -y, -z'
'x, -y-1/2, z-1/2'

loop_
_atom_site_label
_atom_site_type_symbol
_atom_site_fract_x
_atom_site_fract_y
_atom_site_fract_z
_atom_site_U_iso_or_equiv
_atom_site_adp_type
_atom_site_occupancy
_atom_site_site_symmetry_order
_atom_site_calc_flag
_atom_site_refinement_flags_posn
_atom_site_refinement_flags_adp
Ni1 Ni 0.17211(6) 0.34245(4) 0.38924(6) 0.0290(3) Uani 1 1 d . .
F1 F -0.2804(4) 0.2551(3) 0.4384(4) 0.0778(16) Uani 1 1 d . .
N1 N 0.3071(4) 0.3871(3) 0.3646(4) 0.0299(11) Uani 1 1 d . .
N2 N 0.1798(4) 0.4158(3) 0.4910(4) 0.0275(11) Uani 1 1 d . .
N3 N 0.1306(4) 0.5131(3) 0.2833(4) 0.0328(12) Uani 1 1 d . .
N4 N 0.4090(4) 0.3384(3) 0.5981(4) 0.0358(12) Uani 1 1 d . .
C1 C 0.4054(5) 0.3751(3) 0.4217(5) 0.0343(14) Uani 1 1 d . .
C2 C 0.4937(6) 0.4186(4) 0.4184(6) 0.052(2) Uani 1 1 d . .
H2 H 0.5619 0.4103 0.4605 0.062 Uiso 1 1 calc R U
C3 C 0.4799(6) 0.4735(5) 0.3533(7) 0.065(3) Uani 1 1 d . .
H3A H 0.5388 0.5031 0.3487 0.078 Uiso 1 1 calc R U
C4 C 0.3797(6) 0.4847(4) 0.2953(6) 0.052(2) Uani 1 1 d . .
H4A H 0.3687 0.5226 0.2506 0.062 Uiso 1 1 calc R U
C5 C 0.2946(5) 0.4412(3) 0.3014(5) 0.0344(14) Uani 1 1 d . .
C6 C 0.1841(5) 0.4563(3) 0.2408(5) 0.0342(14) Uani 1 1 d . .
H6A H 0.1911 0.4674 0.1703 0.041 Uiso 1 1 calc R U
H6B H 0.1383 0.4151 0.2389 0.041 Uiso 1 1 calc R U
C7 C 0.0703(5) 0.4879(3) 0.3611(5) 0.0340(14) Uani 1 1 d . .
H7A H 0.0374 0.4434 0.3388 0.041 Uiso 1 1 calc R U
H7B H 0.0106 0.5200 0.3659 0.041 Uiso 1 1 calc R U
C8 C 0.1388(5) 0.4798(3) 0.4644(5) 0.0296(13) Uani 1 1 d . .
C9 C 0.1590(5) 0.5342(3) 0.5298(5) 0.0369(15) Uani 1 1 d . .
H9 H 0.1325 0.5782 0.5089 0.044 Uiso 1 1 calc R U
C10 C 0.2181(6) 0.5244(4) 0.6262(5) 0.0410(16) Uani 1 1 d . .
H10 H 0.2306 0.5610 0.6730 0.049 Uiso 1 1 calc R U
C11 C 0.2586(5) 0.4604(3) 0.6530(5) 0.0374(15) Uani 1 1 d . .
H11 H 0.2985 0.4524 0.7192 0.045 Uiso 1 1 calc DR U
C12 C 0.2413(5) 0.4090(3) 0.5850(5) 0.0295(13) Uani 1 1 d . .
C13 C 0.2940(5) 0.3386(3) 0.6101(5) 0.0354(14) Uani 1 1 d . .
H13A H 0.2894 0.3263 0.6808 0.042 Uiso 1 1 calc R U
H13B H 0.2537 0.3039 0.5647 0.042 Uiso 1 1 calc R U
C14 C 0.4174(6) 0.3163(4) 0.4946(5) 0.0396(16) Uani 1 1 d . .
H14A H 0.3603 0.2822 0.4710 0.048 Uiso 1 1 calc R U
H14B H 0.4886 0.2943 0.4958 0.048 Uiso 1 1 calc R U
C15 C 0.0624(6) 0.5559(4) 0.2028(6) 0.0474(18) Uani 1 1 d . .
C16 C 0.0186(9) 0.6168(5) 0.2546(7) 0.078(3) Uani 1 1 d . .
H16A H -0.0372 0.6012 0.2918 0.117 Uiso 1 1 calc R U
H16B H -0.0128 0.6501 0.2031 0.117 Uiso 1 1 calc R U
H16C H 0.0780 0.6381 0.3019 0.117 Uiso 1 1 calc R U
C17 C 0.1344(7) 0.5847(4) 0.1317(6) 0.060(2) Uani 1 1 d . .
H17A H 0.1976 0.6073 0.1718 0.089 Uiso 1 1 calc R U
H17B H 0.0929 0.6178 0.0854 0.089 Uiso 1 1 calc R U
H17C H 0.1586 0.5476 0.0923 0.089 Uiso 1 1 calc R U
C18 C -0.0293(7) 0.5146(5) 0.1422(6) 0.069(3) Uani 1 1 d . .
H18A H 0.0006 0.4743 0.1140 0.103 Uiso 1 1 calc R U
H18B H -0.0683 0.5425 0.0868 0.103 Uiso 1 1 calc DR U
H18C H -0.0792 0.5003 0.1866 0.103 Uiso 1 1 calc R U
C19 C 0.4858(5) 0.3033(4) 0.6805(5) 0.0418(16) Uani 1 1 d . .
C20 C 0.4663(7) 0.2263(4) 0.6838(6) 0.053(2) Uani 1 1 d . .
H20A H 0.3916 0.2177 0.6926 0.080 Uiso 1 1 calc R U
H20B H 0.5166 0.2063 0.7407 0.080 Uiso 1 1 calc R U
H20C H 0.4782 0.2056 0.6202 0.080 Uiso 1 1 calc R U
C21 C 0.4750(6) 0.3342(4) 0.7819(6) 0.053(2) Uani 1 1 d . .
H21A H 0.4871 0.3835 0.7801 0.080 Uiso 1 1 calc R U
H21B H 0.5288 0.3138 0.8357 0.080 Uiso 1 1 calc R U
H21C H 0.4020 0.3254 0.7955 0.080 Uiso 1 1 calc R U
C22 C 0.6013(6) 0.3174(4) 0.6639(7) 0.054(2) Uani 1 1 d . .
H22A H 0.6158 0.2906 0.6061 0.081 Uiso 1 1 calc R U
H22B H 0.6530 0.3046 0.7249 0.081 Uiso 1 1 calc R U
H22C H 0.6091 0.3659 0.6501 0.081 Uiso 1 1 calc R U
C23 C 0.1775(6) 0.2725(4) 0.2901(6) 0.0476(19) Uani 1 1 d . .
H23A H 0.2404 0.2801 0.2575 0.071 Uiso 1 1 calc R U
H23B H 0.1111 0.2739 0.2389 0.071 Uiso 1 1 calc R U
H23C H 0.1838 0.2280 0.3235 0.071 Uiso 1 1 calc R U
C24 C 0.0338(5) 0.3092(3) 0.4053(5) 0.0327(14) Uani 1 1 d . .
C25 C -0.0548(5) 0.3112(3) 0.3243(5) 0.0401(16) Uani 1 1 d . .
H25 H -0.0423 0.3253 0.2596 0.048 Uiso 1 1 calc R U
C26 C -0.1597(6) 0.2936(4) 0.3341(6) 0.0476(18) Uani 1 1 d . .
H26 H -0.2179 0.2963 0.2781 0.057 Uiso 1 1 calc R U
C27 C -0.1764(6) 0.2720(4) 0.4276(6) 0.0477(18) Uani 1 1 d . .
C28 C -0.0953(6) 0.2684(4) 0.5096(6) 0.0471(18) Uani 1 1 d . .
H28 H -0.1093 0.2536 0.5734 0.057 Uiso 1 1 calc R U
C29 C 0.0093(5) 0.2869(3) 0.4978(5) 0.0396(16) Uani 1 1 d . .
H29 H 0.0661 0.2844 0.5550 0.048 Uiso 1 1 calc R U
O1S O 0.7007(9) 0.5223(6) 0.0127(8) 0.139(3) Uani 1 1 d D U
C1S C 0.7625(14) 0.6374(8) -0.0247(13) 0.179(5) Uani 1 1 d D U
H1SA H 0.8355 0.6177 -0.0123 0.269 Uiso 1 1 calc R U
H1SB H 0.7652 0.6836 0.0033 0.269 Uiso 1 1 calc R U
H1SC H 0.7349 0.6391 -0.0978 0.269 Uiso 1 1 calc R U
C2S C 0.6891(15) 0.5944(7) 0.0252(15) 0.165(5) Uani 1 1 d D U
H2SA H 0.7028 0.6049 0.0986 0.198 Uiso 1 1 calc R U
H2SB H 0.6132 0.6072 -0.0024 0.198 Uiso 1 1 calc R U
C3S C 0.6514(7) 0.4732(5) 0.0691(6) 0.165(5) Uani 1 1 d D U
H3SA H 0.5720 0.4781 0.0481 0.198 Uiso 1 1 calc DR U
H3SB H 0.6691 0.4868 0.1413 0.198 Uiso 1 1 calc R U
C4S C 0.6768(16) 0.3991(6) 0.0641(16) 0.179(5) Uani 1 1 d D U
H4SA H 0.6506 0.3823 -0.0048 0.269 Uiso 1 1 calc R U
H4SB H 0.6410 0.3741 0.1120 0.269 Uiso 1 1 calc R U
H4SC H 0.7553 0.3924 0.0818 0.269 Uiso 1 1 calc R U

loop_
_atom_site_aniso_label
_atom_site_aniso_U_11
_atom_site_aniso_U_22
_atom_site_aniso_U_33
_atom_site_aniso_U_23
_atom_site_aniso_U_13
_atom_site_aniso_U_12
Ni1 0.0295(4) 0.0232(4) 0.0359(5) -0.0046(3) 0.0100(3) -0.0038(3)
F1 0.038(2) 0.091(4) 0.110(4) -0.017(3) 0.027(3) -0.026(3)
N1 0.031(3) 0.024(3) 0.037(3) -0.005(2) 0.013(2) 0.002(2)
N2 0.024(2) 0.029(3) 0.031(3) -0.002(2) 0.009(2) -0.005(2)
N3 0.038(3) 0.027(3) 0.035(3) 0.002(2) 0.010(2) 0.000(2)
N4 0.029(3) 0.038(3) 0.039(3) 0.004(3) 0.004(2) 0.005(2)
C1 0.027(3) 0.034(3) 0.044(4) 0.002(3) 0.013(3) 0.002(3)
C2 0.029(4) 0.066(5) 0.061(5) 0.018(4) 0.009(3) -0.003(3)
C3 0.039(4) 0.077(6) 0.080(6) 0.025(5) 0.013(4) -0.024(4)
C4 0.045(4) 0.049(5) 0.065(5) 0.016(4) 0.020(4) -0.011(4)
C5 0.034(3) 0.032(3) 0.040(4) -0.002(3) 0.016(3) -0.001(3)
C6 0.041(4) 0.027(3) 0.036(3) -0.003(3) 0.011(3) -0.004(3)
C7 0.030(3) 0.035(4) 0.038(3) 0.000(3) 0.010(3) 0.001(3)
C8 0.029(3) 0.026(3) 0.036(3) -0.001(3) 0.014(3) 0.002(2)
C9 0.038(4) 0.029(3) 0.046(4) -0.002(3) 0.013(3) 0.003(3)
C10 0.044(4) 0.036(4) 0.044(4) -0.021(3) 0.010(3) -0.002(3)
C11 0.026(3) 0.044(4) 0.043(4) 0.003(3) 0.007(3) 0.000(3)
C12 0.022(3) 0.035(3) 0.033(3) 0.003(3) 0.010(2) -0.004(3)
C13 0.031(3) 0.033(3) 0.043(4) 0.009(3) 0.010(3) -0.004(3)
C14 0.037(4) 0.037(4) 0.046(4) 0.001(3) 0.009(3) 0.008(3)
C15 0.055(5) 0.046(4) 0.043(4) 0.008(3) 0.012(3) 0.011(4)
C16 0.118(8) 0.049(5) 0.074(6) 0.025(5) 0.035(6) 0.044(5)
C17 0.070(6) 0.052(5) 0.059(5) 0.024(4) 0.017(4) 0.009(4)
C18 0.055(5) 0.096(7) 0.050(5) 0.008(5) -0.004(4) 0.008(5)
C19 0.035(4) 0.040(4) 0.050(4) 0.005(3) 0.004(3) 0.009(3)
C20 0.060(5) 0.038(4) 0.062(5) 0.015(4) 0.012(4) 0.012(4)
C21 0.051(5) 0.059(5) 0.044(4) 0.004(4) -0.004(3) 0.003(4)
C22 0.033(4) 0.059(5) 0.068(5) 0.007(4) 0.003(4) 0.006(3)
C23 0.060(5) 0.042(4) 0.046(4) -0.016(3) 0.023(4) -0.022(4)
C24 0.036(3) 0.020(3) 0.042(4) -0.007(3) 0.008(3) -0.005(3)
C25 0.040(4) 0.033(4) 0.046(4) -0.002(3) 0.005(3) -0.008(3)
C26 0.036(4) 0.038(4) 0.063(5) -0.012(4) -0.004(3) -0.007(3)
C27 0.033(4) 0.042(4) 0.070(5) -0.007(4) 0.015(4) -0.016(3)
C28 0.045(4) 0.048(4) 0.053(4) -0.002(4) 0.022(4) -0.010(3)
C29 0.035(3) 0.040(4) 0.045(4) 0.000(3) 0.010(3) -0.012(3)
O1S 0.139(9) 0.147(8) 0.130(8) -0.026(7) 0.018(7) 0.000(7)
C1S 0.192(14) 0.132(8) 0.213(15) -0.053(10) 0.033(11) -0.033(8)
C2S 0.173(12) 0.172(9) 0.164(11) 0.035(10) 0.068(9) 0.075(10)
C3S 0.173(12) 0.172(9) 0.164(11) 0.035(10) 0.068(9) 0.075(10)
C4S 0.192(14) 0.132(8) 0.213(15) -0.053(10) 0.033(11) -0.033(8)

loop_
_atom_type_symbol
_atom_type_description
_atom_type_scat_dispersion_real
_atom_type_scat_dispersion_imag
_atom_type_scat_source
C C 0.0033 0.0016 'International Tables Vol C Tables 4.2.6.8 and 6.1.1.4'
H H 0.0000 0.0000 'International Tables Vol C Tables 4.2.6.8 and 6.1.1.4'
N N 0.0061 0.0033 'International Tables Vol C Tables 4.2.6.8 and 6.1.1.4'
F F 0.0171 0.0103 'International Tables Vol C Tables 4.2.6.8 and 6.1.1.4'
Ni Ni 0.3393 1.1124 'International Tables Vol C Tables 4.2.6.8 and 6.1.1.4'
O O 0.0106 0.0060 'International Tables Vol C Tables 4.2.6.8 and 6.1.1.4'

loop_
_geom_angle_atom_site_label_1
_geom_angle_atom_site_label_2
_geom_angle_atom_site_label_3
_geom_angle
C24 Ni1 C23 88.8(3)
C24 Ni1 N2 96.0(2)
C23 Ni1 N2 175.1(3)
C24 Ni1 N1 173.0(2)
C23 Ni1 N1 93.6(3)
N2 Ni1 N1 81.73(19)
C1 N1 C5 118.9(5)
C1 N1 Ni1 123.2(4)
C5 N1 Ni1 116.5(4)
C12 N2 C8 116.8(5)
C12 N2 Ni1 121.1(4)
C8 N2 Ni1 121.1(4)
C6 N3 C7 110.3(5)
C6 N3 C15 112.7(5)
C7 N3 C15 113.2(5)
C14 N4 C13 109.8(5)
C14 N4 C19 114.4(5)
C13 N4 C19 115.5(5)
N1 C1 C2 121.4(6)
N1 C1 C14 118.5(6)
C2 C1 C14 120.0(6)
C3 C2 C1 119.0(7)
C3 C2 H2 120.5
C1 C2 H2 120.5
C4 C3 C2 118.8(7)
C4 C3 H3A 120.6
C2 C3 H3A 120.6
C3 C4 C5 120.4(7)
C3 C4 H4A 119.8
C5 C4 H4A 119.8
N1 C5 C4 121.4(6)
N1 C5 C6 119.0(5)
C4 C5 C6 119.5(6)
N3 C6 C5 112.4(5)
N3 C6 H6A 109.1
C5 C6 H6A 109.1
N3 C6 H6B 109.1
C5 C6 H6B 109.1
H6A C6 H6B 107.9
N3 C7 C8 113.9(5)
N3 C7 H7A 108.8
C8 C7 H7A 108.8
N3 C7 H7B 108.8
C8 C7 H7B 108.8
H7A C7 H7B 107.7
C9 C8 N2 121.7(6)
C9 C8 C7 120.9(6)
N2 C8 C7 117.4(5)
C8 C9 C10 119.5(6)
C8 C9 H9 120.2
C10 C9 H9 120.2
C11 C10 C9 118.8(6)
C11 C10 H10 120.6
C9 C10 H10 120.6
C12 C11 C10 119.8(6)
C12 C11 H11 120.1
C10 C11 H11 120.1
C11 C12 N2 123.2(6)
C11 C12 C13 120.8(6)
N2 C12 C13 116.0(5)
N4 C13 C12 111.5(5)
N4 C13 H13A 109.3
C12 C13 H13A 109.3
N4 C13 H13B 109.3
C12 C13 H13B 109.3
H13A C13 H13B 108.0
N4 C14 C1 111.7(6)
N4 C14 H14A 109.3
C1 C14 H14A 109.3
N4 C14 H14B 109.3
C1 C14 H14B 109.3
H14A C14 H14B 107.9
N3 C15 C18 111.3(6)
N3 C15 C16 108.3(6)
C18 C15 C16 111.2(8)
N3 C15 C17 109.3(6)
C18 C15 C17 109.8(7)
C16 C15 C17 107.0(7)
C15 C16 H16A 109.5
C15 C16 H16B 109.5
H16A C16 H16B 109.5
C15 C16 H16C 109.5
H16A C16 H16C 109.5
H16B C16 H16C 109.5
C15 C17 H17A 109.5
C15 C17 H17B 109.5
H17A C17 H17B 109.5
C15 C17 H17C 109.5
H17A C17 H17C 109.5
H17B C17 H17C 109.5
C15 C18 H18A 109.5
C15 C18 H18B 109.5
H18A C18 H18B 109.5
C15 C18 H18C 109.5
H18A C18 H18C 109.5
H18B C18 H18C 109.5
N4 C19 C21 109.1(5)
N4 C19 C22 108.0(6)
C21 C19 C22 107.3(6)
N4 C19 C20 113.1(6)
C21 C19 C20 109.2(6)
C22 C19 C20 110.0(6)
C19 C20 H20A 109.5
C19 C20 H20B 109.5
H20A C20 H20B 109.5
C19 C20 H20C 109.5
H20A C20 H20C 109.5
H20B C20 H20C 109.5
C19 C21 H21A 109.5
C19 C21 H21B 109.5
H21A C21 H21B 109.5
C19 C21 H21C 109.5
H21A C21 H21C 109.5
H21B C21 H21C 109.5
C19 C22 H22A 109.5
C19 C22 H22B 109.5
H22A C22 H22B 109.5
C19 C22 H22C 109.5
H22A C22 H22C 109.5
H22B C22 H22C 109.5
Ni1 C23 H23A 109.5
Ni1 C23 H23B 109.5
H23A C23 H23B 109.5
Ni1 C23 H23C 109.5
H23A C23 H23C 109.5
H23B C23 H23C 109.5
C29 C24 C25 115.0(6)
C29 C24 Ni1 123.9(5)
C25 C24 Ni1 120.8(5)
C26 C25 C24 123.3(7)
C26 C25 H25 118.3
C24 C25 H25 118.3
C27 C26 C25 117.8(7)
C27 C26 H26 121.1
C25 C26 H26 121.1
C28 C27 C26 122.6(6)
C28 C27 F1 119.2(7)
C26 C27 F1 118.2(7)
C27 C28 C29 118.4(7)
C27 C28 H28 120.8
C29 C28 H28 120.8
C28 C29 C24 122.9(7)
C28 C29 H29 118.6
C24 C29 H29 118.6
C3S O1S C2S 122.6(11)
C2S C1S H1SA 109.5
C2S C1S H1SB 109.5
H1SA C1S H1SB 109.5
C2S C1S H1SC 109.5
H1SA C1S H1SC 109.5
H1SB C1S H1SC 109.5
O1S C2S C1S 115.0(13)
O1S C2S H2SA 108.5
C1S C2S H2SA 108.5
O1S C2S H2SB 108.5
C1S C2S H2SB 108.5
H2SA C2S H2SB 107.5
O1S C3S C4S 121.0(12)
O1S C3S H3SA 107.1
C4S C3S H3SA 107.1
O1S C3S H3SB 107.1
C4S C3S H3SB 107.1
H3SA C3S H3SB 106.8
C3S C4S H4SA 109.5
C3S C4S H4SB 109.5
H4SA C4S H4SB 109.5
C3S C4S H4SC 109.5
H4SA C4S H4SC 109.5
H4SB C4S H4SC 109.5

loop_
_geom_bond_atom_site_label_1
_geom_bond_atom_site_label_2
_geom_bond_distance
Ni1 C24 1.902(6)
Ni1 C23 1.921(7)
Ni1 N2 1.975(5)
Ni1 N1 1.987(5)
F1 C27 1.379(8)
N1 C1 1.349(8)
N1 C5 1.350(8)
N2 C12 1.361(8)
N2 C8 1.379(8)
N3 C6 1.469(8)
N3 C7 1.479(8)
N3 C15 1.508(9)
N4 C14 1.475(9)
N4 C13 1.480(8)
N4 C19 1.498(8)
C1 C2 1.406(9)
C1 C14 1.503(9)
C2 C3 1.379(11)
C2 H2 0.9500
C3 C4 1.371(11)
C3 H3A 0.9500
C4 C5 1.381(9)
C4 H4A 0.9500
C5 C6 1.504(9)
C6 H6A 0.9900
C6 H6B 0.9900
C7 C8 1.501(9)
C7 H7A 0.9900
C7 H7B 0.9900
C8 C9 1.378(9)
C9 C10 1.382(10)
C9 H9 0.9500
C10 C11 1.379(10)
C10 H10 0.9500
C11 C12 1.351(9)
C11 H11 0.9500
C12 C13 1.544(9)
C13 H13A 0.9900
C13 H13B 0.9900
C14 H14A 0.9900
C14 H14B 0.9900
C15 C18 1.518(12)
C15 C16 1.534(11)
C15 C17 1.535(11)
C16 H16A 0.9800
C16 H16B 0.9800
C16 H16C 0.9800
C17 H17A 0.9800
C17 H17B 0.9800
C17 H17C 0.9800
C18 H18A 0.9800
C18 H18B 0.9800
C18 H18C 0.9800
C19 C21 1.518(10)
C19 C22 1.531(10)
C19 C20 1.534(10)
C20 H20A 0.9800
C20 H20B 0.9800
C20 H20C 0.9800
C21 H21A 0.9800
C21 H21B 0.9800
C21 H21C 0.9800
C22 H22A 0.9800
C22 H22B 0.9800
C22 H22C 0.9800
C23 H23A 0.9800
C23 H23B 0.9800
C23 H23C 0.9800
C24 C29 1.401(9)
C24 C25 1.408(9)
C25 C26 1.389(10)
C25 H25 0.9500
C26 C27 1.375(11)
C26 H26 0.9500
C27 C28 1.358(11)
C28 C29 1.397(9)
C28 H28 0.9500
C29 H29 0.9500
O1S C3S 1.432(9)
O1S C2S 1.437(9)
C1S C2S 1.493(9)
C1S H1SA 0.9800
C1S H1SB 0.9800
C1S H1SC 0.9800
C2S H2SA 0.9900
C2S H2SB 0.9900
C3S C4S 1.495(9)
C3S H3SA 0.9900
C3S H3SB 0.9900
C4S H4SA 0.9800
C4S H4SB 0.9800
C4S H4SC 0.9800

loop_
_geom_torsion_atom_site_label_1
_geom_torsion_atom_site_label_2
_geom_torsion_atom_site_label_3
_geom_torsion_atom_site_label_4
_geom_torsion
C5 N1 C1 C2 1.6(9)
Ni1 N1 C1 C2 -164.5(5)
C5 N1 C1 C14 177.7(6)
Ni1 N1 C1 C14 11.6(8)
N1 C1 C2 C3 -1.8(12)
C14 C1 C2 C3 -177.9(7)
C1 C2 C3 C4 1.3(13)
C2 C3 C4 C5 -0.7(14)
C1 N1 C5 C4 -1.0(9)
Ni1 N1 C5 C4 166.0(5)
C1 N1 C5 C6 -177.6(5)
Ni1 N1 C5 C6 -10.5(7)
C3 C4 C5 N1 0.5(12)
C3 C4 C5 C6 177.1(8)
C7 N3 C6 C5 -87.4(6)
C15 N3 C6 C5 144.9(6)
N1 C5 C6 N3 102.7(6)
C4 C5 C6 N3 -73.9(8)
C6 N3 C7 C8 84.0(6)
C15 N3 C7 C8 -148.6(6)
C12 N2 C8 C9 -0.1(8)
Ni1 N2 C8 C9 -169.2(4)
C12 N2 C8 C7 -179.7(5)
Ni1 N2 C8 C7 11.2(7)
N3 C7 C8 C9 84.3(7)
N3 C7 C8 N2 -96.1(6)
N2 C8 C9 C10 -2.6(9)
C7 C8 C9 C10 176.9(6)
C8 C9 C10 C11 2.2(10)
C9 C10 C11 C12 0.9(10)
C10 C11 C12 N2 -3.8(9)
C10 C11 C12 C13 174.6(6)
C8 N2 C12 C11 3.3(8)
Ni1 N2 C12 C11 172.4(5)
C8 N2 C12 C13 -175.2(5)
Ni1 N2 C12 C13 -6.1(7)
C14 N4 C13 C12 -92.3(6)
C19 N4 C13 C12 136.6(6)
C11 C12 C13 N4 -79.0(7)
N2 C12 C13 N4 99.6(6)
C13 N4 C14 C1 87.3(6)
C19 N4 C14 C1 -141.0(6)
N1 C1 C14 N4 -96.5(7)
C2 C1 C14 N4 79.6(8)
C6 N3 C15 C18 62.4(8)
C7 N3 C15 C18 -63.7(8)
C6 N3 C15 C16 -175.2(7)
C7 N3 C15 C16 58.7(8)
C6 N3 C15 C17 -59.0(8)
C7 N3 C15 C17 174.9(6)
C14 N4 C19 C21 175.7(6)
C13 N4 C19 C21 -55.3(8)
C14 N4 C19 C22 59.4(8)
C13 N4 C19 C22 -171.6(6)
C14 N4 C19 C20 -62.6(8)
C13 N4 C19 C20 66.4(8)
C29 C24 C25 C26 0.9(10)
Ni1 C24 C25 C26 -173.8(5)
C24 C25 C26 C27 -1.2(11)
C25 C26 C27 C28 1.0(12)
C25 C26 C27 F1 179.3(6)
C26 C27 C28 C29 -0.4(12)
F1 C27 C28 C29 -178.8(7)
C27 C28 C29 C24 0.1(11)
C25 C24 C29 C28 -0.3(10)
Ni1 C24 C29 C28 174.2(5)
C3S O1S C2S C1S 168.9(12)
C2S O1S C3S C4S -172.0(15)
